data_7158534
loop_
_publ_author_name
'Suresh, Alati'
'Lal, Sohan'
'Namboothiri, Irishi N.'

_publ_section_title
;
 Regio- and stereoselective synthesis of functionalized and fused
 heterocycles from Morita-Baylis-Hillman adducts of dicyclopentadienone
;
_journal_name_full 'Organic &amp; Biomolecular Chemistry'
_journal_paper_doi 10.1039/D1OB02505H
_journal_year 2022
_chemical_formula_moiety 'C18 H17 Cl N2 O'
_chemical_formula_sum 'C18 H17 Cl N2 O'
_chemical_formula_weight 312.79
_space_group_crystal_system monoclinic
_space_group_IT_number 14
_space_group_name_Hall '-P 2ybc'
_space_group_name_H-M_alt 'P 1 21/c 1'
_atom_sites_solution_hydrogens geom
_atom_sites_solution_primary dual
_atom_sites_solution_secondary difmap
_audit_creation_date 2018-03-07
_audit_creation_method
;
Olex2 1.2
(compiled 2017.08.10 svn.r3458 for OlexSys, GUI svn.r5381)
;
_audit_update_record
;
2018-11-19 deposited with the CCDC.	2022-02-24 downloaded from the CCDC.
;
_cell_angle_alpha 90.00
_cell_angle_beta 98.905(15)
_cell_angle_gamma 90.00
_cell_formula_units_Z 4
_cell_length_a 13.208(2)
_cell_length_b 9.2277(12)
_cell_length_c 12.4378(19)
_cell_measurement_reflns_used 1929
_cell_measurement_temperature 293(2)
_cell_measurement_theta_max 27.8450
_cell_measurement_theta_min 2.6950
_cell_volume 1497.6(4)
_computing_cell_refinement 'CrysAlisPro 1.171.38.43 (Rigaku OD, 2015)'
_computing_data_collection 'CrysAlisPro 1.171.38.43 (Rigaku OD, 2015)'
_computing_data_reduction 'CrysAlisPro 1.171.38.43 (Rigaku OD, 2015)'
_computing_molecular_graphics 'Olex2 (Dolomanov et al., 2009)'
_computing_publication_material 'Olex2 (Dolomanov et al., 2009)'
_computing_structure_refinement 'XL (Sheldrick, 2008)'
_computing_structure_solution 'ShelXT (Sheldrick, 2015)'
_diffrn_ambient_temperature 293(2)
_diffrn_detector 'CCD plate'
_diffrn_detector_area_resol_mean 28.5714
_diffrn_detector_type 'Rigaku Saturn724+'
_diffrn_measured_fraction_theta_full 0.997
_diffrn_measured_fraction_theta_max 0.997
_diffrn_measurement_details
;
List of Runs (angles in degrees, time in seconds):

  # Type    Start    End  Width  t~exp~   \w     \q     \k     \f   Frames
#--------------------------------------------------------------------------
  1  \w   -110.00  19.00   0.50   12.00    --  -20.00 -72.00 -36.00  258
  2  \w    -63.00  57.50   0.50   12.00    --  -20.00   0.00 108.00  241
  3  \w    -53.00 -23.00   0.50   12.00    --  -20.00 -72.00-108.00   60
  4  \w    -93.50  19.00   0.50   12.00    --  -20.00 -72.00-180.00  225
  5  \w    -55.50 -10.50   0.50   12.00    --  -20.00   0.00 -36.00   90
;
_diffrn_measurement_device 'abstract diffractometer'
_diffrn_measurement_device_type 'dtrek-CrysAlisPro-abstract goniometer imported rigaku-d*trek images'
_diffrn_measurement_method '\w scans'
_diffrn_measurement_specimen_support 'Mitegen 50um'
_diffrn_orient_matrix_type 'CrysAlisPro convention (1999,Acta A55,543-557)'
_diffrn_orient_matrix_UB_11 0.0122137000
_diffrn_orient_matrix_UB_12 0.0039369000
_diffrn_orient_matrix_UB_13 -0.0534921000
_diffrn_orient_matrix_UB_21 -0.0518811000
_diffrn_orient_matrix_UB_22 -0.0147466000
_diffrn_orient_matrix_UB_23 -0.0216085000
_diffrn_orient_matrix_UB_31 -0.0107352000
_diffrn_orient_matrix_UB_32 0.0753276000
_diffrn_orient_matrix_UB_33 -0.0014808000
_diffrn_radiation_collimation 0.3
_diffrn_radiation_monochromator graphite
_diffrn_radiation_probe x-ray
_diffrn_radiation_type MoK\a
_diffrn_radiation_wavelength 0.71073
_diffrn_reflns_av_R_equivalents 0.1352
_diffrn_reflns_av_unetI/netI 0.1377
_diffrn_reflns_limit_h_max 14
_diffrn_reflns_limit_h_min -15
_diffrn_reflns_limit_k_max 9
_diffrn_reflns_limit_k_min -10
_diffrn_reflns_limit_l_max 14
_diffrn_reflns_limit_l_min -14
_diffrn_reflns_number 11828
_diffrn_reflns_theta_full 25.00
_diffrn_reflns_theta_max 25.00
_diffrn_reflns_theta_min 2.70
_diffrn_source 'fine-focus sealed X-ray tube'
_diffrn_source_current 24.0
_diffrn_source_power 1.2
_diffrn_source_target Mo
_diffrn_source_type 'Enhance (Mo) X-ray Source'
_diffrn_source_voltage 50.0
_exptl_absorpt_coefficient_mu 0.258
_exptl_absorpt_correction_T_max 1.00000
_exptl_absorpt_correction_T_min 0.74917
_exptl_absorpt_correction_type multi-scan
_exptl_absorpt_process_details
;
CrysAlisPro 1.171.38.43 (Rigaku Oxford Diffraction, 2015)
Empirical absorption correction using spherical harmonics,
 implemented in SCALE3 ABSPACK scaling algorithm.
;
_exptl_crystal_colour white
_exptl_crystal_colour_primary white
_exptl_crystal_density_diffrn 1.387
_exptl_crystal_density_method 'not measured'
_exptl_crystal_description block
_exptl_crystal_F_000 656
_exptl_crystal_size_max 0.095
_exptl_crystal_size_mid 0.08
_exptl_crystal_size_min 0.043
_refine_diff_density_max 0.339
_refine_diff_density_min -0.307
_refine_diff_density_rms 0.090
_refine_ls_extinction_method none
_refine_ls_goodness_of_fit_ref 1.048
_refine_ls_hydrogen_treatment constr
_refine_ls_matrix_type full
_refine_ls_number_parameters 199
_refine_ls_number_reflns 2636
_refine_ls_number_restraints 0
_refine_ls_restrained_S_all 1.048
_refine_ls_R_factor_all 0.1487
_refine_ls_R_factor_gt 0.0811
_refine_ls_shift/su_max 0.000
_refine_ls_shift/su_mean 0.000
_refine_ls_structure_factor_coef Fsqd
_refine_ls_weighting_details 'calc w=1/[\s^2^(Fo^2^)+(0.0605P)^2^+0.6562P] where P=(Fo^2^+2Fc^2^)/3'
_refine_ls_weighting_scheme calc
_refine_ls_wR_factor_gt 0.1545
_refine_ls_wR_factor_ref 0.1951
_reflns_number_gt 1526
_reflns_number_total 2636
_reflns_threshold_expression >2sigma(I)
_cod_data_source_file d1ob02505h2.cif
_cod_data_source_block inn-as-iii-76-c_mo
_cod_database_code 7158534
_reflns_odcompleteness_completeness 91.07
_reflns_odcompleteness_iscentric 1
_reflns_odcompleteness_theta 31.11
_olex2_refinement_description
;
1. Fixed Uiso
 At 1.2 times of:
  All C(H) groups, All C(H,H) groups, All N(H) groups
2.a Ternary CH refined with riding coordinates:
 C18(H18), C11(H11), C17(H17), C15(H15), C9(H9), C12(H12)
2.b Secondary CH2 refined with riding coordinates:
 C16(H16A,H16B), C8(H8A,H8B)
2.c Aromatic/amide H refined with riding coordinates:
 N1(H1), C6(H6), C4(H4), C3(H3), C2(H2), C14(H14), C13(H13)
;
_olex2_submission_special_instructions 'No special instructions were received'
_oxdiff_exptl_absorpt_empirical_details
;
Empirical correction (ABSPACK) includes:
- Absorption correction using spherical harmonics
- Frame scaling
;
_oxdiff_exptl_absorpt_empirical_full_max 2.565
_oxdiff_exptl_absorpt_empirical_full_min 0.547

loop_
_space_group_symop_id
_space_group_symop_operation_xyz
1 'x, y, z'
2 '-x, y+1/2, -z+1/2'
3 '-x, -y, -z'
4 'x, -y-1/2, z-1/2'

loop_
_atom_site_label
_atom_site_type_symbol
_atom_site_fract_x
_atom_site_fract_y
_atom_site_fract_z
_atom_site_U_iso_or_equiv
_atom_site_adp_type
_atom_site_occupancy
_atom_site_calc_flag
_atom_site_disorder_assembly
_atom_site_disorder_group
_atom_site_refinement_flags_posn
Cl1 Cl 0.07267(10) 0.32062(15) 0.54341(12) 0.0504(5) Uani 1 d . . .
O1 O 0.6262(3) 0.3144(4) 0.9264(2) 0.0444(10) Uani 1 d . . .
N1 N 0.5589(3) 0.3753(4) 0.5974(3) 0.0281(10) Uani 1 d . . .
H1 H 0.5627 0.3318 0.5369 0.034 Uiso 1 calc . . R
N2 N 0.4441(3) 0.4579(4) 0.7106(3) 0.0256(9) Uani 1 d . . .
C5 C 0.3770(3) 0.3148(4) 0.5575(3) 0.0204(10) Uani 1 d . . .
C6 C 0.2785(3) 0.3441(4) 0.5778(3) 0.0251(11) Uani 1 d . . .
H6 H 0.2691 0.4065 0.6342 0.030 Uiso 1 calc . . R
C4 C 0.3879(4) 0.2213(4) 0.4720(3) 0.0273(11) Uani 1 d . . .
H4 H 0.4531 0.2001 0.4568 0.033 Uiso 1 calc . . R
C3 C 0.3035(4) 0.1601(5) 0.4100(4) 0.0295(12) Uani 1 d . . .
H3 H 0.3128 0.0975 0.3538 0.035 Uiso 1 calc . . R
C18 C 0.6548(4) 0.4297(5) 0.6602(3) 0.0251(11) Uani 1 d . . .
H18 H 0.6813 0.5121 0.6232 0.030 Uiso 1 calc . . R
C7 C 0.4642(3) 0.3884(4) 0.6277(3) 0.0212(10) Uani 1 d . . .
C1 C 0.1942(4) 0.2814(5) 0.5151(4) 0.0279(11) Uani 1 d . . .
C11 C 0.7259(4) 0.2391(4) 0.7892(4) 0.0270(11) Uani 1 d . . .
H11 H 0.6977 0.1408 0.7809 0.032 Uiso 1 calc . . R
C17 C 0.7341(4) 0.3063(5) 0.6776(3) 0.0290(11) Uani 1 d . . .
H17 H 0.7168 0.2330 0.6207 0.035 Uiso 1 calc . . R
C10 C 0.6574(3) 0.3364(5) 0.8412(3) 0.0263(11) Uani 1 d . . .
C2 C 0.2046(4) 0.1894(5) 0.4292(4) 0.0342(12) Uani 1 d . . .
H2 H 0.1478 0.1489 0.3862 0.041 Uiso 1 calc . . R
C15 C 0.8496(4) 0.3444(6) 0.6877(4) 0.0423(14) Uani 1 d . . .
H15 H 0.8743 0.3656 0.6191 0.051 Uiso 1 calc . . R
C9 C 0.6337(4) 0.4735(4) 0.7730(3) 0.0249(11) Uani 1 d . . .
H9 H 0.6842 0.5473 0.8015 0.030 Uiso 1 calc . . R
C14 C 0.8753(4) 0.4561(5) 0.7761(5) 0.0451(14) Uani 1 d . . .
H14 H 0.8906 0.5531 0.7661 0.054 Uiso 1 calc . . R
C16 C 0.8948(4) 0.2089(6) 0.7479(4) 0.0490(15) Uani 1 d . . .
H16A H 0.8728 0.1197 0.7101 0.059 Uiso 1 calc . . R
H16B H 0.9690 0.2118 0.7652 0.059 Uiso 1 calc . . R
C13 C 0.8722(4) 0.3918(5) 0.8697(4) 0.0396(13) Uani 1 d . . .
H13 H 0.8863 0.4349 0.9380 0.047 Uiso 1 calc . . R
C12 C 0.8417(4) 0.2363(5) 0.8470(4) 0.0364(13) Uani 1 d . . .
H12 H 0.8581 0.1685 0.9079 0.044 Uiso 1 calc . . R
C8 C 0.5284(4) 0.5365(5) 0.7746(4) 0.0303(12) Uani 1 d . . .
H8A H 0.5162 0.5403 0.8495 0.036 Uiso 1 calc . . R
H8B H 0.5278 0.6353 0.7479 0.036 Uiso 1 calc . . R

loop_
_atom_site_aniso_label
_atom_site_aniso_U_11
_atom_site_aniso_U_22
_atom_site_aniso_U_33
_atom_site_aniso_U_23
_atom_site_aniso_U_13
_atom_site_aniso_U_12
Cl1 0.0236(8) 0.0606(9) 0.0679(10) -0.0208(7) 0.0096(7) -0.0005(7)
O1 0.035(2) 0.072(3) 0.028(2) 0.0135(18) 0.0104(17) 0.000(2)
N1 0.027(3) 0.036(2) 0.021(2) -0.0017(17) 0.0035(18) -0.0045(19)
N2 0.022(2) 0.023(2) 0.031(2) -0.0042(17) 0.0023(18) 0.0019(17)
C5 0.029(3) 0.013(2) 0.019(2) 0.0063(18) 0.005(2) 0.001(2)
C6 0.028(3) 0.024(2) 0.023(2) 0.0027(19) 0.001(2) 0.004(2)
C4 0.025(3) 0.029(3) 0.029(3) 0.000(2) 0.006(2) 0.005(2)
C3 0.033(3) 0.026(2) 0.029(3) -0.008(2) 0.002(2) -0.001(2)
C18 0.025(3) 0.027(2) 0.024(2) 0.005(2) 0.005(2) -0.003(2)
C7 0.022(3) 0.016(2) 0.026(2) 0.0038(19) 0.004(2) 0.004(2)
C1 0.022(3) 0.028(3) 0.034(3) 0.002(2) 0.007(2) 0.000(2)
C11 0.026(3) 0.018(2) 0.035(3) 0.003(2) -0.003(2) -0.002(2)
C17 0.024(3) 0.035(3) 0.027(3) -0.007(2) 0.002(2) 0.005(2)
C10 0.019(3) 0.033(3) 0.025(3) -0.002(2) -0.001(2) -0.006(2)
C2 0.029(3) 0.035(3) 0.036(3) -0.005(2) -0.003(2) -0.003(2)
C15 0.020(3) 0.076(4) 0.033(3) 0.005(3) 0.007(2) 0.008(3)
C9 0.032(3) 0.017(2) 0.026(2) 0.0006(18) 0.006(2) 0.000(2)
C14 0.029(3) 0.038(3) 0.069(4) 0.005(3) 0.008(3) -0.005(3)
C16 0.031(4) 0.058(4) 0.056(4) -0.018(3) 0.001(3) 0.014(3)
C13 0.022(3) 0.048(3) 0.046(3) -0.013(3) -0.004(3) 0.000(3)
C12 0.035(3) 0.033(3) 0.039(3) 0.010(2) 0.000(3) 0.008(2)
C8 0.029(3) 0.028(3) 0.034(3) -0.006(2) 0.004(2) 0.003(2)

loop_
_atom_type_symbol
_atom_type_description
_atom_type_scat_dispersion_real
_atom_type_scat_dispersion_imag
_atom_type_scat_source
C C 0.0033 0.0016 'International Tables Vol C Tables 4.2.6.8 and 6.1.1.4'
H H 0.0000 0.0000 'International Tables Vol C Tables 4.2.6.8 and 6.1.1.4'
Cl Cl 0.1484 0.1585 'International Tables Vol C Tables 4.2.6.8 and 6.1.1.4'
N N 0.0061 0.0033 'International Tables Vol C Tables 4.2.6.8 and 6.1.1.4'
O O 0.0106 0.0060 'International Tables Vol C Tables 4.2.6.8 and 6.1.1.4'

loop_
_geom_angle_atom_site_label_1
_geom_angle_atom_site_label_2
_geom_angle_atom_site_label_3
_geom_angle
_geom_angle_site_symmetry_1
_geom_angle_site_symmetry_3
_geom_angle_publ_flag
C18 N1 H1 117.5 . . ?
C7 N1 H1 117.5 . . ?
C7 N1 C18 125.0(4) . . ?
C7 N2 C8 117.0(4) . . ?
C6 C5 C4 118.0(4) . . ?
C6 C5 C7 117.6(4) . . ?
C4 C5 C7 124.3(4) . . ?
C5 C6 H6 119.7 . . ?
C1 C6 C5 120.7(4) . . ?
C1 C6 H6 119.7 . . ?
C5 C4 H4 119.6 . . ?
C3 C4 C5 120.7(4) . . ?
C3 C4 H4 119.6 . . ?
C4 C3 H3 119.1 . . ?
C4 C3 C2 121.8(4) . . ?
C2 C3 H3 119.1 . . ?
N1 C18 H18 110.8 . . ?
N1 C18 C17 109.4(3) . . ?
N1 C18 C9 108.3(4) . . ?
C17 C18 H18 110.8 . . ?
C9 C18 H18 110.8 . . ?
C9 C18 C17 106.5(3) . . ?
N1 C7 C5 117.0(4) . . ?
N2 C7 N1 125.5(4) . . ?
N2 C7 C5 117.5(4) . . ?
C6 C1 Cl1 119.2(3) . . ?
C6 C1 C2 121.5(4) . . ?
C2 C1 Cl1 119.3(4) . . ?
C17 C11 H11 110.9 . . ?
C17 C11 C12 102.6(4) . . ?
C10 C11 H11 110.9 . . ?
C10 C11 C17 106.3(3) . . ?
C10 C11 C12 114.9(4) . . ?
C12 C11 H11 110.9 . . ?
C18 C17 C11 106.5(4) . . ?
C18 C17 H17 109.4 . . ?
C18 C17 C15 118.8(4) . . ?
C11 C17 H17 109.4 . . ?
C11 C17 C15 102.9(4) . . ?
C15 C17 H17 109.4 . . ?
O1 C10 C11 126.1(4) . . ?
O1 C10 C9 123.8(4) . . ?
C11 C10 C9 110.1(4) . . ?
C3 C2 H2 121.4 . . ?
C1 C2 C3 117.3(4) . . ?
C1 C2 H2 121.4 . . ?
C17 C15 H15 115.6 . . ?
C14 C15 C17 108.8(4) . . ?
C14 C15 H15 115.6 . . ?
C14 C15 C16 100.1(4) . . ?
C16 C15 C17 99.1(4) . . ?
C16 C15 H15 115.6 . . ?
C18 C9 C10 103.9(3) . . ?
C18 C9 H9 107.7 . . ?
C10 C9 H9 107.7 . . ?
C8 C9 C18 114.4(4) . . ?
C8 C9 C10 114.9(4) . . ?
C8 C9 H9 107.7 . . ?
C15 C14 H14 126.2 . . ?
C13 C14 C15 107.7(5) . . ?
C13 C14 H14 126.2 . . ?
C15 C16 H16A 113.0 . . ?
C15 C16 H16B 113.0 . . ?
H16A C16 H16B 110.4 . . ?
C12 C16 C15 93.8(4) . . ?
C12 C16 H16A 113.0 . . ?
C12 C16 H16B 113.0 . . ?
C14 C13 H13 126.0 . . ?
C14 C13 C12 108.0(5) . . ?
C12 C13 H13 126.0 . . ?
C11 C12 H12 116.3 . . ?
C16 C12 C11 99.7(4) . . ?
C16 C12 H12 116.3 . . ?
C13 C12 C11 106.3(4) . . ?
C13 C12 C16 99.5(4) . . ?
C13 C12 H12 116.3 . . ?
N2 C8 C9 115.4(4) . . ?
N2 C8 H8A 108.4 . . ?
N2 C8 H8B 108.4 . . ?
C9 C8 H8A 108.4 . . ?
C9 C8 H8B 108.4 . . ?
H8A C8 H8B 107.5 . . ?

loop_
_geom_bond_atom_site_label_1
_geom_bond_atom_site_label_2
_geom_bond_distance
_geom_bond_site_symmetry_2
_geom_bond_publ_flag
Cl1 C1 1.734(5) . ?
O1 C10 1.211(5) . ?
N1 H1 0.8600 . ?
N1 C18 1.470(5) . ?
N1 C7 1.367(5) . ?
N2 C7 1.276(5) . ?
N2 C8 1.458(5) . ?
C5 C6 1.390(6) . ?
C5 C4 1.394(5) . ?
C5 C7 1.497(6) . ?
C6 H6 0.9300 . ?
C6 C1 1.384(6) . ?
C4 H4 0.9300 . ?
C4 C3 1.375(6) . ?
C3 H3 0.9300 . ?
C3 C2 1.389(6) . ?
C18 H18 0.9800 . ?
C18 C17 1.539(6) . ?
C18 C9 1.527(6) . ?
C1 C2 1.388(6) . ?
C11 H11 0.9800 . ?
C11 C17 1.540(6) . ?
C11 C10 1.492(6) . ?
C11 C12 1.586(6) . ?
C17 H17 0.9800 . ?
C17 C15 1.551(6) . ?
C10 C9 1.529(6) . ?
C2 H2 0.9300 . ?
C15 H15 0.9800 . ?
C15 C14 1.507(7) . ?
C15 C16 1.532(7) . ?
C9 H9 0.9800 . ?
C9 C8 1.510(6) . ?
C14 H14 0.9300 . ?
C14 C13 1.312(7) . ?
C16 H16A 0.9700 . ?
C16 H16B 0.9700 . ?
C16 C12 1.531(6) . ?
C13 H13 0.9300 . ?
C13 C12 1.506(6) . ?
C12 H12 0.9800 . ?
C8 H8A 0.9700 . ?
C8 H8B 0.9700 . ?

loop_
_geom_torsion_atom_site_label_1
_geom_torsion_atom_site_label_2
_geom_torsion_atom_site_label_3
_geom_torsion_atom_site_label_4
_geom_torsion
_geom_torsion_site_symmetry_1
_geom_torsion_site_symmetry_2
_geom_torsion_site_symmetry_3
_geom_torsion_site_symmetry_4
_geom_torsion_publ_flag
Cl1 C1 C2 C3 -179.5(3) . . . . ?
O1 C10 C9 C18 -160.6(4) . . . . ?
O1 C10 C9 C8 -34.8(6) . . . . ?
N1 C18 C17 C11 -94.6(4) . . . . ?
N1 C18 C17 C15 150.0(4) . . . . ?
N1 C18 C9 C10 91.4(4) . . . . ?
N1 C18 C9 C8 -34.7(5) . . . . ?
C5 C6 C1 Cl1 179.9(3) . . . . ?
C5 C6 C1 C2 -1.0(7) . . . . ?
C5 C4 C3 C2 0.4(7) . . . . ?
C6 C5 C4 C3 0.0(6) . . . . ?
C6 C5 C7 N1 -171.0(4) . . . . ?
C6 C5 C7 N2 9.1(5) . . . . ?
C6 C1 C2 C3 1.3(7) . . . . ?
C4 C5 C6 C1 0.3(6) . . . . ?
C4 C5 C7 N1 7.8(6) . . . . ?
C4 C5 C7 N2 -172.2(4) . . . . ?
C4 C3 C2 C1 -1.1(7) . . . . ?
C18 N1 C7 N2 5.0(7) . . . . ?
C18 N1 C7 C5 -175.0(3) . . . . ?
C18 C17 C15 C14 54.0(5) . . . . ?
C18 C17 C15 C16 158.0(4) . . . . ?
C18 C9 C8 N2 45.4(5) . . . . ?
C7 N1 C18 C17 127.2(4) . . . . ?
C7 N1 C18 C9 11.5(6) . . . . ?
C7 N2 C8 C9 -28.8(6) . . . . ?
C7 C5 C6 C1 179.1(4) . . . . ?
C7 C5 C4 C3 -178.8(4) . . . . ?
C11 C17 C15 C14 -63.3(5) . . . . ?
C11 C17 C15 C16 40.7(4) . . . . ?
C11 C10 C9 C18 21.2(5) . . . . ?
C11 C10 C9 C8 147.0(4) . . . . ?
C17 C18 C9 C10 -26.2(5) . . . . ?
C17 C18 C9 C8 -152.3(4) . . . . ?
C17 C11 C10 O1 174.2(4) . . . . ?
C17 C11 C10 C9 -7.7(5) . . . . ?
C17 C11 C12 C16 -33.7(4) . . . . ?
C17 C11 C12 C13 69.3(5) . . . . ?
C17 C15 C14 C13 71.0(5) . . . . ?
C17 C15 C16 C12 -61.1(4) . . . . ?
C10 C11 C17 C18 -9.0(5) . . . . ?
C10 C11 C17 C15 116.7(4) . . . . ?
C10 C11 C12 C16 -148.5(4) . . . . ?
C10 C11 C12 C13 -45.6(5) . . . . ?
C10 C9 C8 N2 -74.7(5) . . . . ?
C15 C14 C13 C12 -1.4(6) . . . . ?
C15 C16 C12 C11 57.9(4) . . . . ?
C15 C16 C12 C13 -50.5(4) . . . . ?
C9 C18 C17 C11 22.3(5) . . . . ?
C9 C18 C17 C15 -93.2(5) . . . . ?
C14 C15 C16 C12 49.9(5) . . . . ?
C14 C13 C12 C11 -68.4(5) . . . . ?
C14 C13 C12 C16 34.7(5) . . . . ?
C16 C15 C14 C13 -32.3(6) . . . . ?
C12 C11 C17 C18 -129.9(4) . . . . ?
C12 C11 C17 C15 -4.2(4) . . . . ?
C12 C11 C10 O1 -73.1(6) . . . . ?
C12 C11 C10 C9 105.0(4) . . . . ?
C8 N2 C7 N1 3.7(6) . . . . ?
C8 N2 C7 C5 -176.3(3) . . . . ?
